data_2202353
loop_
_publ_author_name
'Ritchie, Lyndsey K.'
'Harrison, William T. A.'

_publ_section_title
;
 1-Carbamoylguanidinium hydrogenselenite
;
_journal_issue 9
_journal_name_full 'Acta Crystallographica Section E'
_journal_page_first o1296
_journal_page_last o1298
_journal_paper_doi 10.1107/S1600536803017380
_journal_volume 59
_journal_year 2003
_chemical_formula_iupac 'C2 H7 N4 O 1+, H Se O3 1-'
_chemical_formula_moiety 'C2 H7 N4 O 1+, H Se O3 1-'
_chemical_formula_sum 'C2 H8 N4 O4 Se'
_chemical_formula_weight 231.08
_chemical_name_common 'guanylurea selenite'
_chemical_name_systematic ?
_space_group_IT_number 2
_symmetry_cell_setting triclinic
_symmetry_space_group_name_Hall '-P 1'
_symmetry_space_group_name_H-M 'P -1'
_atom_sites_solution_hydrogens 'geom (O-H) and calc (N-H)'
_atom_sites_solution_primary direct
_atom_sites_solution_secondary difmap
_audit_creation_method SHELXL-97
_cell_angle_alpha 63.0210(10)
_cell_angle_beta 81.4140(10)
_cell_angle_gamma 72.2000(10)
_cell_formula_units_Z 2
_cell_length_a 6.7643(4)
_cell_length_b 7.9045(5)
_cell_length_c 8.2612(5)
_cell_measurement_reflns_used 2368
_cell_measurement_temperature 293(2)
_cell_measurement_theta_max 32.45
_cell_measurement_theta_min 2.77
_cell_volume 374.77(4)
_computing_cell_refinement 'SAINT (Bruker, 1999)'
_computing_data_collection 'SMART (Bruker, 1999)'
_computing_data_reduction SAINT
_computing_molecular_graphics 'ORTEP-3 (Farrugia, 1997) and ATOMS (Shape Software, 1999)'
_computing_publication_material SHELXL97
_computing_structure_refinement SHELXL97
_computing_structure_solution 'SHELXS97 (Sheldrick, 1997)'
_diffrn_ambient_temperature 293(2)
_diffrn_measured_fraction_theta_full 0.956
_diffrn_measured_fraction_theta_max 0.956
_diffrn_measurement_device_type 'Bruker SMART1000 CCD'
_diffrn_measurement_method \w
_diffrn_radiation_monochromator graphite
_diffrn_radiation_source 'fine-focus sealed tube'
_diffrn_radiation_type MoK\a
_diffrn_radiation_wavelength 0.71073
_diffrn_reflns_av_R_equivalents 0.0156
_diffrn_reflns_av_sigmaI/netI 0.0281
_diffrn_reflns_limit_h_max 10
_diffrn_reflns_limit_h_min -10
_diffrn_reflns_limit_k_max 7
_diffrn_reflns_limit_k_min -11
_diffrn_reflns_limit_l_max 12
_diffrn_reflns_limit_l_min -12
_diffrn_reflns_number 3843
_diffrn_reflns_theta_full 32.48
_diffrn_reflns_theta_max 32.48
_diffrn_reflns_theta_min 2.77
_diffrn_standards_decay_% 0
_exptl_absorpt_coefficient_mu 4.988
_exptl_absorpt_correction_T_max 0.224
_exptl_absorpt_correction_T_min 0.143
_exptl_absorpt_correction_type multi-scan
_exptl_absorpt_process_details '(SADABS; Bruker, 1999)'
_exptl_crystal_colour colourless
_exptl_crystal_density_diffrn 2.048
_exptl_crystal_density_method 'not measured'
_exptl_crystal_description block
_exptl_crystal_F_000 228
_exptl_crystal_size_max 0.45
_exptl_crystal_size_mid 0.35
_exptl_crystal_size_min 0.30
_refine_diff_density_max 0.998
_refine_diff_density_min -0.659
_refine_ls_extinction_method none
_refine_ls_goodness_of_fit_ref 1.008
_refine_ls_hydrogen_treatment constr
_refine_ls_matrix_type full
_refine_ls_number_parameters 100
_refine_ls_number_reflns 2591
_refine_ls_number_restraints 0
_refine_ls_restrained_S_all 1.008
_refine_ls_R_factor_all 0.0368
_refine_ls_R_factor_gt 0.0309
_refine_ls_shift/su_max 0.001
_refine_ls_shift/su_mean 0.000
_refine_ls_structure_factor_coef Fsqd
_refine_ls_weighting_details 'calc w = 1/[\s^2^(Fo^2^)+(0.0491P)^2^] where P = (Fo^2^+2Fc^2^)/3'
_refine_ls_weighting_scheme calc
_refine_ls_wR_factor_gt 0.0760
_refine_ls_wR_factor_ref 0.0778
_reflns_number_gt 2259
_reflns_number_total 2591
_reflns_threshold_expression I>2\s(I)
_cod_data_source_file bt6323.cif
_cod_data_source_block I
_cod_database_code 2202353
_cod_database_fobs_code 2202353

loop_
_symmetry_equiv_pos_as_xyz
'x, y, z'
'-x, -y, -z'

loop_
_atom_site_label
_atom_site_fract_x
_atom_site_fract_y
_atom_site_fract_z
_atom_site_U_iso_or_equiv
_atom_site_adp_type
_atom_site_calc_flag
_atom_site_refinement_flags
_atom_site_occupancy
_atom_site_disorder_assembly
_atom_site_disorder_group
_atom_site_type_symbol
Se1 0.46138(3) 0.22877(3) 0.59621(3) 0.02838(8) Uani d . 1 . . Se
O1 0.5058(3) 0.3655(3) 0.3802(2) 0.0374(4) Uani d . 1 . . O
O2 0.2742(3) 0.1347(2) 0.5863(2) 0.0370(3) Uani d . 1 . . O
O3 0.6765(3) 0.0192(3) 0.6524(3) 0.0456(4) Uani d . 1 . . O
H8 0.6887 -0.0448 0.5726 0.055 Uiso d R 1 . . H
O4 -0.1792(2) 0.6594(3) 0.0737(2) 0.0421(4) Uani d . 1 . . O
N1 -0.0675(3) 0.4162(3) 0.3471(3) 0.0375(4) Uani d . 1 . . N
H1 -0.1853 0.3888 0.3756 0.045 Uiso calc R 1 . . H
H2 0.0334 0.3503 0.4224 0.045 Uiso calc R 1 . . H
N2 0.1542(3) 0.5944(3) 0.1572(2) 0.0311(4) Uani d . 1 . . N
H3 0.2431 0.5226 0.2430 0.037 Uiso calc R 1 . . H
N3 0.0864(3) 0.8605(3) -0.1300(3) 0.0370(4) Uani d . 1 . . N
H4 0.1293 0.9478 -0.2251 0.044 Uiso calc R 1 . . H
H5 -0.0406 0.8570 -0.1221 0.044 Uiso calc R 1 . . H
N4 0.4101(3) 0.7369(3) -0.0081(3) 0.0414(5) Uani d . 1 . . N
H6 0.4543 0.8237 -0.1026 0.050 Uiso calc R 1 . . H
H7 0.4931 0.6526 0.0797 0.050 Uiso calc R 1 . . H
C1 0.2143(3) 0.7331(3) 0.0024(3) 0.0282(4) Uani d . 1 . . C
C2 -0.0415(3) 0.5601(3) 0.1869(3) 0.0294(4) Uani d . 1 . . C

loop_
_atom_site_aniso_label
_atom_site_aniso_U_11
_atom_site_aniso_U_22
_atom_site_aniso_U_33
_atom_site_aniso_U_12
_atom_site_aniso_U_13
_atom_site_aniso_U_23
Se1 0.03106(12) 0.02730(11) 0.02449(11) -0.01114(8) -0.00084(7) -0.00710(8)
O1 0.0357(8) 0.0368(9) 0.0298(8) -0.0181(7) -0.0015(6) -0.0006(6)
O2 0.0345(8) 0.0369(8) 0.0381(8) -0.0193(7) 0.0035(6) -0.0101(7)
O3 0.0421(10) 0.0418(10) 0.0448(10) 0.0037(8) -0.0196(8) -0.0158(8)
O4 0.0246(7) 0.0523(11) 0.0352(8) -0.0151(7) -0.0062(6) -0.0024(8)
N1 0.0312(9) 0.0384(10) 0.0322(9) -0.0159(8) -0.0016(7) -0.0019(8)
N2 0.0226(8) 0.0364(10) 0.0249(8) -0.0104(7) -0.0044(6) -0.0025(7)
N3 0.0285(9) 0.0403(10) 0.0299(9) -0.0143(8) -0.0052(7) -0.0002(8)
N4 0.0257(9) 0.0519(12) 0.0376(10) -0.0176(9) -0.0023(7) -0.0066(9)
C1 0.0247(9) 0.0321(10) 0.0257(9) -0.0104(8) -0.0014(7) -0.0086(8)
C2 0.0253(9) 0.0320(10) 0.0272(9) -0.0103(8) -0.0002(7) -0.0081(8)

loop_
_atom_type_symbol
_atom_type_description
_atom_type_scat_dispersion_real
_atom_type_scat_dispersion_imag
_atom_type_scat_source
C C 0.0033 0.0016 'International Tables Vol C Tables 4.2.6.8 and 6.1.1.4'
H H 0.0000 0.0000 'International Tables Vol C Tables 4.2.6.8 and 6.1.1.4'
N N 0.0061 0.0033 'International Tables Vol C Tables 4.2.6.8 and 6.1.1.4'
O O 0.0106 0.0060 'International Tables Vol C Tables 4.2.6.8 and 6.1.1.4'
Se Se -0.0929 2.2259 'International Tables Vol C Tables 4.2.6.8 and 6.1.1.4'

loop_
_geom_angle_atom_site_label_1
_geom_angle_atom_site_label_2
_geom_angle_atom_site_label_3
_geom_angle
O1 Se1 O2 103.10(8)
O1 Se1 O3 102.92(9)
O2 Se1 O3 100.48(9)
Se1 O3 H8 111.7
C2 N1 H1 120.0
C2 N1 H2 120.0
H1 N1 H2 120.0
C1 N2 C2 124.68(17)
C1 N2 H3 117.7
C2 N2 H3 117.7
C1 N3 H4 120.0
C1 N3 H5 120.0
H4 N3 H5 120.0
C1 N4 H6 120.0
C1 N4 H7 120.0
H6 N4 H7 120.0
N3 C1 N4 120.6(2)
N3 C1 N2 122.58(19)
N4 C1 N2 116.81(19)
O4 C2 N1 123.2(2)
O4 C2 N2 121.83(19)
N1 C2 N2 114.98(18)

loop_
_geom_bond_atom_site_label_1
_geom_bond_atom_site_label_2
_geom_bond_site_symmetry_2
_geom_bond_distance
_geom_bond_publ_flag
Se1 O1 . 1.6523(15) yes
Se1 O2 . 1.6807(16) yes
Se1 O3 . 1.7626(17) yes
O3 H8 . 0.9787 ?
O4 C2 . 1.227(3) yes
N1 C2 . 1.328(3) yes
N1 H1 . 0.8600 ?
N1 H2 . 0.8600 ?
N2 C1 . 1.359(3) yes
N2 C2 . 1.396(3) yes
N2 H3 . 0.8600 ?
N3 C1 . 1.308(3) yes
N3 H4 . 0.8600 ?
N3 H5 . 0.8600 ?
N4 C1 . 1.323(3) yes
N4 H6 . 0.8600 ?
N4 H7 . 0.8600 ?

loop_
_geom_hbond_atom_site_label_D
_geom_hbond_atom_site_label_H
_geom_hbond_atom_site_label_A
_geom_hbond_site_symmetry_A
_geom_hbond_distance_DH
_geom_hbond_distance_HA
_geom_hbond_distance_DA
_geom_hbond_angle_DHA
_geom_hbond_publ_flag
O3 H8 O2 2_656 0.98 1.71 2.685(3) 173 yes
N1 H1 O1 1_455 0.86 2.15 2.990(3) 167 yes
N1 H2 O2 . 0.86 2.06 2.903(3) 165 yes
N2 H3 O1 . 0.86 1.99 2.824(2) 163 yes
N3 H4 O2 1_564 0.86 1.98 2.826(2) 169 yes
N3 H5 O4 . 0.86 2.02 2.646(3) 129 yes
N3 H5 O3 1_464 0.86 2.48 3.132(2) 133 yes
N4 H6 O3 1_564 0.86 2.53 3.372(3) 165 yes
N4 H7 O4 1_655 0.86 2.23 2.774(2) 122 yes
N4 H7 O1 . 0.86 2.48 3.200(3) 142 yes

loop_
_cod_related_entry_id
_cod_related_entry_database
_cod_related_entry_code
1 ChemSpider 30654703
